data_7021434
loop_
_publ_author_name
'Sato, Hisako'
'Morimoto, Kazuya'
'Mori, Yukie'
'Shinagawa, Yuji'
'Kitazawa, Takafumi'
'Yamagishi, Akihiko'

_publ_section_title
;
 Axially chiral monomeric and dimeric square planar Pd(ii) complexes and
 their application to chiral tectonics.
;
_journal_issue 21
_journal_name_full 'Dalton transactions (Cambridge, England : 2003)'
_journal_page_first 7579
_journal_page_last 7585
_journal_paper_doi 10.1039/c3dt50420d
_journal_volume 42
_journal_year 2013
_chemical_formula_sum 'C30 H30 O8 Pd2'
_chemical_formula_weight 731.34
_chemical_name_systematic
;
?
;
_space_group_IT_number 61
_symmetry_cell_setting orthorhombic
_symmetry_space_group_name_Hall '-P 2ac 2ab'
_symmetry_space_group_name_H-M 'P b c a'
_atom_sites_solution_hydrogens geom
_atom_sites_solution_primary direct
_atom_sites_solution_secondary difmap
_audit_creation_method SHELXL-97
_cell_angle_alpha 90.00
_cell_angle_beta 90.00
_cell_angle_gamma 90.00
_cell_formula_units_Z 8
_cell_length_a 11.320(5)
_cell_length_b 33.405(13)
_cell_length_c 15.802(6)
_cell_measurement_reflns_used 1754
_cell_measurement_temperature 100
_cell_measurement_theta_max 24.19
_cell_measurement_theta_min 2.58
_cell_volume 5975(4)
_computing_cell_refinement 'Bruker SAINT'
_computing_data_collection 'Bruker APEX2'
_computing_data_reduction 'Bruker SAINT'
_computing_molecular_graphics 'Bruker SHELXTL'
_computing_publication_material 'Bruker SHELXTL'
_computing_structure_refinement 'SHELXL-97 (Sheldrick, 2008)'
_computing_structure_solution 'SHELXS-97 (Sheldrick, 2008)'
_diffrn_ambient_temperature 100
_diffrn_detector_area_resol_mean 8.333
_diffrn_measured_fraction_theta_full 0.991
_diffrn_measured_fraction_theta_max 0.991
_diffrn_measurement_device_type 'Bruker APEX-II CCD'
_diffrn_measurement_method '\f and \w scans'
_diffrn_radiation_monochromator graphite
_diffrn_radiation_source 'fine-focus sealed tube'
_diffrn_radiation_type MoK\a
_diffrn_radiation_wavelength 0.71073
_diffrn_reflns_av_R_equivalents 0.2358
_diffrn_reflns_av_sigmaI/netI 0.1937
_diffrn_reflns_limit_h_max 14
_diffrn_reflns_limit_h_min -13
_diffrn_reflns_limit_k_max 41
_diffrn_reflns_limit_k_min -43
_diffrn_reflns_limit_l_max 15
_diffrn_reflns_limit_l_min -20
_diffrn_reflns_number 33274
_diffrn_reflns_theta_full 28.02
_diffrn_reflns_theta_max 28.02
_diffrn_reflns_theta_min 1.22
_exptl_absorpt_coefficient_mu 1.251
_exptl_absorpt_correction_T_max 0.9754
_exptl_absorpt_correction_T_min 0.8346
_exptl_absorpt_correction_type empirical
_exptl_absorpt_process_details 'SADABS Sheldrick 1996'
_exptl_crystal_colour yellow
_exptl_crystal_density_diffrn 1.626
_exptl_crystal_density_method 'not measured'
_exptl_crystal_description plate
_exptl_crystal_F_000 2928
_exptl_crystal_size_max 0.15
_exptl_crystal_size_mid 0.15
_exptl_crystal_size_min 0.02
_refine_diff_density_max 1.118
_refine_diff_density_min -1.701
_refine_diff_density_rms 0.176
_refine_ls_extinction_method none
_refine_ls_goodness_of_fit_ref 0.713
_refine_ls_hydrogen_treatment constr
_refine_ls_matrix_type full
_refine_ls_number_parameters 367
_refine_ls_number_reflns 7171
_refine_ls_number_restraints 0
_refine_ls_restrained_S_all 0.713
_refine_ls_R_factor_all 0.1452
_refine_ls_R_factor_gt 0.0635
_refine_ls_shift/su_max 0.001
_refine_ls_shift/su_mean 0.000
_refine_ls_structure_factor_coef Fsqd
_refine_ls_weighting_details 'calc w=1/[\s^2^(Fo^2^)+(0.1000P)^2^+0.0000P] where P=(Fo^2^+2Fc^2^)/3'
_refine_ls_weighting_scheme calc
_refine_ls_wR_factor_gt 0.1579
_refine_ls_wR_factor_ref 0.1953
_reflns_number_gt 3118
_reflns_number_total 7171
_reflns_threshold_expression >2sigma(I)
_cod_data_source_file c3dt50420d.txt
_cod_data_source_block 20130115pd2phacac2taetracemi21
_cod_depositor_comments
;
The following automatic conversions were performed:

'_symmetry_cell_setting' value 'Orthorhombic' changed to
'orthorhombic' according to
/home/saulius/struct/CIF-dictionaries/cif_core.dic dictionary named
'cif_core.dic' version 2.4.2 from 2011-04-26.

Automatic conversion script
Id: cif_fix_values 1891 2012-01-12 08:04:46Z andrius 
;
_cod_original_cell_volume 5976(4)
_cod_original_sg_symbol_H-M Pbca
_cod_database_code 7021434

loop_
_symmetry_equiv_pos_as_xyz
'x, y, z'
'-x+1/2, -y, z+1/2'
'-x, y+1/2, -z+1/2'
'x+1/2, -y+1/2, -z'
'-x, -y, -z'
'x-1/2, y, -z-1/2'
'x, -y-1/2, z-1/2'
'-x-1/2, y-1/2, z'

loop_
_atom_site_label
_atom_site_type_symbol
_atom_site_fract_x
_atom_site_fract_y
_atom_site_fract_z
_atom_site_U_iso_or_equiv
_atom_site_adp_type
_atom_site_occupancy
_atom_site_symmetry_multiplicity
_atom_site_calc_flag
_atom_site_refinement_flags
Pd1 Pd 0.00120(4) 0.581491(17) 0.63750(4) 0.02154(17) Uani 1 1 d .
Pd2 Pd 0.51345(5) 0.414182(18) 0.64006(4) 0.02364(18) Uani 1 1 d .
C1 C 0.0534(7) 0.4569(2) 0.5927(5) 0.0246(18) Uani 1 1 d .
H1A H -0.0302 0.4548 0.5772 0.037 Uiso 1 1 calc R
H1B H 0.0681 0.4413 0.6442 0.037 Uiso 1 1 calc R
H1C H 0.1023 0.4465 0.5466 0.037 Uiso 1 1 calc R
C2 C 0.0842(7) 0.5005(2) 0.6087(4) 0.0209(17) Uani 1 1 d .
C3 C 0.2042(6) 0.5116(2) 0.6244(4) 0.0190(17) Uani 1 1 d .
C4 C 0.2415(6) 0.5511(2) 0.6398(4) 0.0217(17) Uani 1 1 d .
C5 C 0.3694(6) 0.5603(2) 0.6491(4) 0.0237(17) Uani 1 1 d .
H5A H 0.4101 0.5549 0.5956 0.036 Uiso 1 1 calc R
H5B H 0.4032 0.5436 0.6939 0.036 Uiso 1 1 calc R
H5C H 0.3791 0.5886 0.6639 0.036 Uiso 1 1 calc R
C6 C 0.2530(7) 0.4746(2) 0.7834(5) 0.031(2) Uani 1 1 d .
H6A H 0.2739 0.4575 0.8314 0.046 Uiso 1 1 calc R
H6B H 0.1681 0.4725 0.7723 0.046 Uiso 1 1 calc R
H6C H 0.2731 0.5024 0.7965 0.046 Uiso 1 1 calc R
C7 C 0.3209(6) 0.4613(2) 0.7060(5) 0.0234(18) Uani 1 1 d .
C8 C 0.2953(6) 0.4794(2) 0.6269(4) 0.0168(16) Uani 1 1 d .
C9 C 0.3572(6) 0.4693(2) 0.5519(5) 0.0219(17) Uani 1 1 d .
C10 C 0.3266(7) 0.4902(2) 0.4708(5) 0.0239(18) Uani 1 1 d .
H10A H 0.3432 0.5189 0.4765 0.036 Uiso 1 1 calc R
H10B H 0.2426 0.4863 0.4583 0.036 Uiso 1 1 calc R
H10C H 0.3741 0.4791 0.4246 0.036 Uiso 1 1 calc R
C11 C -0.3674(6) 0.6055(2) 0.6426(5) 0.0251(17) Uani 1 1 d .
H11A H -0.3836 0.6005 0.5826 0.038 Uiso 1 1 calc R
H11B H -0.4093 0.6297 0.6608 0.038 Uiso 1 1 calc R
H11C H -0.3944 0.5826 0.6762 0.038 Uiso 1 1 calc R
C12 C -0.2369(7) 0.6112(2) 0.6551(5) 0.0245(18) Uani 1 1 d .
C13 C -0.1961(6) 0.6460(2) 0.6932(5) 0.0263(18) Uani 1 1 d .
H13 H -0.2539 0.6637 0.7152 0.032 Uiso 1 1 calc R
C14 C -0.0777(7) 0.6573(2) 0.7023(5) 0.0227(17) Uani 1 1 d .
C15 C -0.0454(7) 0.6949(2) 0.7501(5) 0.031(2) Uani 1 1 d .
C16 C -0.1158(7) 0.7084(3) 0.8171(6) 0.043(3) Uani 1 1 d .
H16 H -0.1879 0.6954 0.8308 0.052 Uiso 1 1 calc R
C17 C -0.0763(11) 0.7425(3) 0.8645(7) 0.054(3) Uani 1 1 d .
H17 H -0.1218 0.7518 0.9112 0.064 Uiso 1 1 calc R
C18 C 0.0198(11) 0.7607(3) 0.8447(9) 0.072(4) Uani 1 1 d .
H18 H 0.0432 0.7835 0.8765 0.087 Uiso 1 1 calc R
C19 C 0.0913(8) 0.7478(2) 0.7772(7) 0.048(3) Uani 1 1 d .
H19 H 0.1627 0.7614 0.7641 0.057 Uiso 1 1 calc R
C20 C 0.0563(7) 0.7154(3) 0.7307(6) 0.036(2) Uani 1 1 d .
H20 H 0.1032 0.7068 0.6843 0.044 Uiso 1 1 calc R
C21 C 0.7863(8) 0.3519(3) 0.5078(5) 0.053(3) Uani 1 1 d .
H21A H 0.7500 0.3594 0.4537 0.079 Uiso 1 1 calc R
H21B H 0.7913 0.3227 0.5118 0.079 Uiso 1 1 calc R
H21C H 0.8658 0.3634 0.5112 0.079 Uiso 1 1 calc R
C22 C 0.7122(7) 0.3677(3) 0.5795(5) 0.034(2) Uani 1 1 d .
C23 C 0.7377(7) 0.3552(3) 0.6617(5) 0.033(2) Uani 1 1 d .
H23 H 0.8034 0.3377 0.6675 0.040 Uiso 1 1 calc R
C24 C 0.6784(7) 0.3652(2) 0.7371(5) 0.0295(19) Uani 1 1 d .
C25 C 0.7181(7) 0.3499(2) 0.8204(5) 0.0277(19) Uani 1 1 d .
C26 C 0.8329(7) 0.3358(2) 0.8353(5) 0.033(2) Uani 1 1 d .
H26 H 0.8893 0.3358 0.7908 0.040 Uiso 1 1 calc R
C27 C 0.8640(8) 0.3221(3) 0.9145(6) 0.040(2) Uani 1 1 d .
H27 H 0.9416 0.3121 0.9238 0.048 Uiso 1 1 calc R
C28 C 0.7837(9) 0.3226(3) 0.9808(6) 0.044(2) Uani 1 1 d .
H28 H 0.8058 0.3125 1.0347 0.052 Uiso 1 1 calc R
C29 C 0.6722(8) 0.3378(2) 0.9685(5) 0.035(2) Uani 1 1 d .
H29 H 0.6179 0.3389 1.0143 0.042 Uiso 1 1 calc R
C30 C 0.6390(8) 0.3515(2) 0.8887(4) 0.028(2) Uani 1 1 d .
H30 H 0.5619 0.3621 0.8805 0.034 Uiso 1 1 calc R
O1 O -0.1740(4) 0.58169(15) 0.6291(3) 0.0249(12) Uani 1 1 d .
O2 O 0.0113(4) 0.63820(15) 0.6733(3) 0.0274(12) Uani 1 1 d .
O3 O 0.1749(4) 0.58198(16) 0.6453(3) 0.0245(12) Uani 1 1 d .
O4 O -0.0056(4) 0.52375(16) 0.6086(3) 0.0263(13) Uani 1 1 d .
O5 O 0.6287(5) 0.39147(16) 0.5578(3) 0.0337(14) Uani 1 1 d .
O6 O 0.5850(5) 0.38708(15) 0.7391(3) 0.0276(13) Uani 1 1 d .
O7 O 0.4013(5) 0.43573(16) 0.7233(3) 0.0293(13) Uani 1 1 d .
O8 O 0.4419(4) 0.44341(15) 0.5451(3) 0.0257(12) Uani 1 1 d .

loop_
_atom_site_aniso_label
_atom_site_aniso_U_11
_atom_site_aniso_U_22
_atom_site_aniso_U_33
_atom_site_aniso_U_23
_atom_site_aniso_U_13
_atom_site_aniso_U_12
Pd1 0.0151(3) 0.0299(4) 0.0196(3) -0.0014(2) 0.0004(2) -0.0005(3)
Pd2 0.0198(3) 0.0338(4) 0.0174(3) -0.0009(3) -0.0003(2) 0.0035(3)
C1 0.019(4) 0.032(5) 0.023(4) -0.003(4) 0.003(3) 0.001(3)
C2 0.017(4) 0.036(5) 0.009(4) -0.002(3) 0.001(3) 0.000(4)
C3 0.018(4) 0.026(4) 0.012(4) 0.005(3) 0.004(3) 0.004(3)
C4 0.017(4) 0.038(5) 0.010(4) -0.002(4) -0.001(3) -0.009(3)
C5 0.030(4) 0.029(5) 0.013(4) -0.006(3) 0.006(3) -0.006(3)
C6 0.026(5) 0.046(6) 0.020(4) 0.001(4) 0.002(3) -0.002(4)
C7 0.015(4) 0.034(5) 0.022(4) -0.004(4) 0.001(3) -0.006(3)
C8 0.019(4) 0.022(4) 0.010(4) -0.002(3) -0.003(3) -0.001(3)
C9 0.016(4) 0.026(4) 0.024(4) -0.001(3) -0.004(3) -0.003(3)
C10 0.022(4) 0.032(5) 0.017(4) -0.003(3) 0.000(3) -0.004(4)
C11 0.022(4) 0.031(5) 0.022(4) -0.001(4) -0.004(3) 0.002(3)
C12 0.017(4) 0.035(5) 0.021(5) -0.004(4) 0.004(3) 0.000(3)
C13 0.014(4) 0.034(5) 0.030(5) 0.003(4) 0.006(3) 0.007(3)
C14 0.021(4) 0.029(5) 0.018(4) 0.002(3) 0.001(3) 0.001(3)
C15 0.024(4) 0.033(5) 0.036(5) 0.003(4) -0.004(4) 0.000(4)
C16 0.019(5) 0.046(6) 0.064(7) -0.027(5) 0.001(4) -0.010(4)
C17 0.062(8) 0.038(6) 0.060(7) -0.029(5) 0.020(6) 0.001(5)
C18 0.076(10) 0.053(7) 0.089(10) -0.039(7) -0.023(7) 0.039(7)
C19 0.030(5) 0.026(5) 0.088(9) -0.002(5) -0.001(5) -0.007(4)
C20 0.019(4) 0.040(5) 0.050(6) 0.002(5) 0.000(4) 0.000(4)
C21 0.049(6) 0.076(8) 0.033(6) 0.013(5) 0.015(5) 0.040(6)
C22 0.028(5) 0.045(6) 0.029(5) 0.001(4) 0.007(4) 0.003(4)
C23 0.022(5) 0.043(5) 0.035(5) 0.005(4) 0.005(4) 0.017(4)
C24 0.020(4) 0.035(5) 0.034(5) -0.004(4) -0.006(4) 0.002(4)
C25 0.025(5) 0.033(5) 0.025(5) 0.001(4) -0.005(3) -0.004(4)
C26 0.031(5) 0.044(6) 0.025(5) -0.001(4) 0.000(4) 0.000(4)
C27 0.032(5) 0.049(6) 0.040(6) -0.003(5) -0.018(4) 0.001(4)
C28 0.058(7) 0.049(6) 0.023(5) -0.003(4) -0.016(4) 0.007(5)
C29 0.042(6) 0.041(5) 0.021(5) -0.002(4) -0.004(4) 0.001(4)
C30 0.037(5) 0.033(5) 0.015(4) -0.006(3) -0.005(3) 0.004(4)
O1 0.017(3) 0.029(3) 0.029(3) -0.002(2) -0.003(2) 0.000(2)
O2 0.022(3) 0.031(3) 0.029(3) -0.004(2) 0.005(2) 0.004(3)
O3 0.012(2) 0.038(3) 0.023(3) 0.002(3) 0.001(2) 0.002(2)
O4 0.019(3) 0.034(3) 0.027(3) -0.001(2) -0.001(2) -0.007(3)
O5 0.032(3) 0.043(4) 0.026(3) -0.004(3) 0.003(3) 0.013(3)
O6 0.026(3) 0.037(3) 0.019(3) 0.002(2) -0.004(2) 0.004(3)
O7 0.027(3) 0.043(4) 0.018(3) 0.002(3) 0.000(2) 0.005(3)
O8 0.017(3) 0.035(3) 0.025(3) 0.002(3) -0.003(2) 0.006(2)

loop_
_atom_type_symbol
_atom_type_description
_atom_type_scat_dispersion_real
_atom_type_scat_dispersion_imag
_atom_type_scat_source
C C 0.0033 0.0016 'International Tables Vol C Tables 4.2.6.8 and 6.1.1.4'
H H 0.0000 0.0000 'International Tables Vol C Tables 4.2.6.8 and 6.1.1.4'
O O 0.0106 0.0060 'International Tables Vol C Tables 4.2.6.8 and 6.1.1.4'
Pd Pd -0.9988 1.0072 'International Tables Vol C Tables 4.2.6.8 and 6.1.1.4'

loop_
_geom_angle_atom_site_label_1
_geom_angle_atom_site_label_2
_geom_angle_atom_site_label_3
_geom_angle
O3 Pd1 O2 85.2(2)
O3 Pd1 O4 93.5(2)
O2 Pd1 O4 176.5(2)
O3 Pd1 O1 179.3(2)
O2 Pd1 O1 94.2(2)
O4 Pd1 O1 87.1(2)
O8 Pd2 O7 93.6(2)
O8 Pd2 O6 177.2(2)
O7 Pd2 O6 84.4(2)
O8 Pd2 O5 87.8(2)
O7 Pd2 O5 178.6(2)
O6 Pd2 O5 94.2(2)
C2 C1 H1A 109.5
C2 C1 H1B 109.5
H1A C1 H1B 109.5
C2 C1 H1C 109.5
H1A C1 H1C 109.5
H1B C1 H1C 109.5
O4 C2 C3 126.7(7)
O4 C2 C1 113.5(6)
C3 C2 C1 119.8(7)
C4 C3 C2 124.0(7)
C4 C3 C8 117.7(7)
C2 C3 C8 118.3(7)
O3 C4 C3 126.2(7)
O3 C4 C5 113.5(6)
C3 C4 C5 120.3(7)
C4 C5 H5A 109.5
C4 C5 H5B 109.5
H5A C5 H5B 109.5
C4 C5 H5C 109.5
H5A C5 H5C 109.5
H5B C5 H5C 109.5
C7 C6 H6A 109.5
C7 C6 H6B 109.5
H6A C6 H6B 109.5
C7 C6 H6C 109.5
H6A C6 H6C 109.5
H6B C6 H6C 109.5
O7 C7 C8 128.3(7)
O7 C7 C6 112.7(7)
C8 C7 C6 118.9(7)
C9 C8 C7 122.2(7)
C9 C8 C3 119.5(6)
C7 C8 C3 118.2(6)
O8 C9 C8 126.5(7)
O8 C9 C10 114.3(6)
C8 C9 C10 119.2(7)
C9 C10 H10A 109.5
C9 C10 H10B 109.5
H10A C10 H10B 109.5
C9 C10 H10C 109.5
H10A C10 H10C 109.5
H10B C10 H10C 109.5
C12 C11 H11A 109.5
C12 C11 H11B 109.5
H11A C11 H11B 109.5
C12 C11 H11C 109.5
H11A C11 H11C 109.5
H11B C11 H11C 109.5
O1 C12 C13 126.6(7)
O1 C12 C11 114.0(7)
C13 C12 C11 119.4(7)
C12 C13 C14 126.2(7)
C12 C13 H13 116.9
C14 C13 H13 116.9
O2 C14 C13 125.6(7)
O2 C14 C15 113.8(7)
C13 C14 C15 120.6(7)
C20 C15 C16 118.9(8)
C20 C15 C14 120.4(8)
C16 C15 C14 120.6(7)
C15 C16 C17 118.3(8)
C15 C16 H16 120.8
C17 C16 H16 120.8
C18 C17 C16 120.8(10)
C18 C17 H17 119.6
C16 C17 H17 119.6
C17 C18 C19 121.8(10)
C17 C18 H18 119.1
C19 C18 H18 119.1
C20 C19 C18 118.9(9)
C20 C19 H19 120.5
C18 C19 H19 120.5
C19 C20 C15 121.2(9)
C19 C20 H20 119.4
C15 C20 H20 119.4
C22 C21 H21A 109.5
C22 C21 H21B 109.5
H21A C21 H21B 109.5
C22 C21 H21C 109.5
H21A C21 H21C 109.5
H21B C21 H21C 109.5
O5 C22 C23 126.0(7)
O5 C22 C21 115.3(7)
C23 C22 C21 118.7(7)
C22 C23 C24 128.1(8)
C22 C23 H23 115.9
C24 C23 H23 115.9
O6 C24 C23 123.2(7)
O6 C24 C25 115.0(7)
C23 C24 C25 121.7(7)
C26 C25 C30 118.4(7)
C26 C25 C24 123.1(7)
C30 C25 C24 118.5(7)
C27 C26 C25 120.1(8)
C27 C26 H26 120.0
C25 C26 H26 120.0
C26 C27 C28 120.9(8)
C26 C27 H27 119.5
C28 C27 H27 119.5
C29 C28 C27 120.0(8)
C29 C28 H28 120.0
C27 C28 H28 120.0
C28 C29 C30 119.8(8)
C28 C29 H29 120.1
C30 C29 H29 120.1
C29 C30 C25 120.7(8)
C29 C30 H30 119.6
C25 C30 H30 119.6
C12 O1 Pd1 122.3(5)
C14 O2 Pd1 122.3(5)
C4 O3 Pd1 125.2(5)
C2 O4 Pd1 124.0(5)
C22 O5 Pd2 123.0(5)
C24 O6 Pd2 125.2(5)
C7 O7 Pd2 124.1(5)
C9 O8 Pd2 125.0(5)

loop_
_geom_bond_atom_site_label_1
_geom_bond_atom_site_label_2
_geom_bond_distance
Pd1 O3 1.970(5)
Pd1 O2 1.980(5)
Pd1 O4 1.984(5)
Pd1 O1 1.987(5)
Pd2 O8 1.965(5)
Pd2 O7 1.965(5)
Pd2 O6 1.981(5)
Pd2 O5 1.991(5)
C1 C2 1.517(10)
C1 H1A 0.9800
C1 H1B 0.9800
C1 H1C 0.9800
C2 O4 1.279(9)
C2 C3 1.430(10)
C3 C4 1.406(10)
C3 C8 1.490(10)
C4 O3 1.281(9)
C4 C5 1.488(9)
C5 H5A 0.9800
C5 H5B 0.9800
C5 H5C 0.9800
C6 C7 1.511(10)
C6 H6A 0.9800
C6 H6B 0.9800
C6 H6C 0.9800
C7 O7 1.278(9)
C7 C8 1.419(10)
C8 C9 1.418(10)
C9 O8 1.295(8)
C9 C10 1.500(10)
C10 H10A 0.9800
C10 H10B 0.9800
C10 H10C 0.9800
C11 C12 1.502(10)
C11 H11A 0.9800
C11 H11B 0.9800
C11 H11C 0.9800
C12 O1 1.283(9)
C12 C13 1.388(10)
C13 C14 1.400(10)
C13 H13 0.9500
C14 O2 1.279(8)
C14 C15 1.508(11)
C15 C20 1.374(11)
C15 C16 1.401(11)
C16 C17 1.435(12)
C16 H16 0.9500
C17 C18 1.285(17)
C17 H17 0.9500
C18 C19 1.407(15)
C18 H18 0.9500
C19 C20 1.367(12)
C19 H19 0.9500
C20 H20 0.9500
C21 C22 1.506(11)
C21 H21A 0.9800
C21 H21B 0.9800
C21 H21C 0.9800
C22 O5 1.281(9)
C22 C23 1.395(11)
C23 C24 1.408(10)
C23 H23 0.9500
C24 O6 1.287(9)
C24 C25 1.481(11)
C25 C26 1.402(11)
C25 C30 1.403(11)
C26 C27 1.378(11)
C26 H26 0.9500
C27 C28 1.387(12)
C27 H27 0.9500
C28 C29 1.374(12)
C28 H28 0.9500
C29 C30 1.393(10)
C29 H29 0.9500
C30 H30 0.9500
